data_1521704
loop_
_publ_author_name
'Organova, N.I.'
'Marsii, I.M.'
'Zakharov, N.D.'
'Ivanova, T.I.'
'Rozhdestvenskaya, I.V.'
'Borisovskii, S.B.'
'Nasdekin, V.V.'

_publ_section_title
;
 Structures of the K- and Na-components of two-phase feldspar from
 Primor'e
;
_journal_name_full Kristallografiya
_journal_page_first 829
_journal_page_last 834
_journal_volume 44
_journal_year 1999
_chemical_formula_sum 'Al Na O8 Si3'
_chemical_name_systematic 'Na (Al Si3 O8)'
_space_group_IT_number 12
_symmetry_space_group_name_Hall '-C 2y'
_symmetry_space_group_name_H-M 'C 1 2/m 1'
_cell_angle_alpha 90
_cell_angle_beta 116.65
_cell_angle_gamma 90
_cell_formula_units_Z 4
_cell_length_a 8.126
_cell_length_b 12.996
_cell_length_c 7.164
_cell_volume 676.183
_citation_journal_id_ASTM KRISAJ
_cod_data_source_file Organova_KRISAJ_1999_454.cif
_cod_data_source_block Al1Na1O8Si3
_cod_original_cell_volume 676.1835
_cod_original_formula_sum 'Al1 Na1 O8 Si3'
_cod_database_code 1521704

loop_
_symmetry_equiv_pos_as_xyz
x,y,z
-x,y,-z
-x,-y,-z
x,-y,z
x+1/2,y+1/2,z
-x+1/2,y+1/2,-z
-x+1/2,-y+1/2,-z
x+1/2,-y+1/2,z

loop_
_atom_site_label
_atom_site_type_symbol
_atom_site_fract_x
_atom_site_fract_y
_atom_site_fract_z
_atom_site_occupancy
_atom_site_U_iso_or_equiv
Si1 Si+4 0.0068 0.1738 0.225 0.75 0.0
O2 O-2 0.093 0.5 0.27 1 0.0
Si2 Si+4 0.1879 0.3819 0.3373 0.75 0.0
Al1 Al+3 0.0068 0.1738 0.225 0.25 0.0
Al2 Al+3 0.1879 0.3819 0.3373 0.25 0.0
Na1 Na+1 0.2691 0 0.131 1 0.0
O3 O-2 0.32 0.367 0.23 1 0.0
O1 O-2 0 0.138 0 1 0.0
O5 O-2 0.194 0.121 0.402 1 0.0
O4 O-2 0.015 0.296 0.245 1 0.0
